data_2228935
loop_
_publ_author_name
'Rowthu, Sankara Rao'
'Shin, Jong Won'
'Seo, Yu Rim'
'Min, Kil Sik'

_publ_section_title
;
 {3-[Bis(2-pyridylmethyl-\k<i>N</i>)amino-\k<i>N</i>]propanol}bis(nitrato-\k<i>O</i>)copper(II)
;
_journal_coeditor_code ZS2083
_journal_issue 1
_journal_name_full 'Acta Crystallographica Section E'
_journal_page_first m85
_journal_paper_doi 10.1107/S1600536810051779
_journal_volume 67
_journal_year 2011
_chemical_formula_iupac '[Cu (N O3)2 (C15 H19 N3 O)]'
_chemical_formula_moiety 'C15 H19 Cu N5 O7'
_chemical_formula_sum 'C15 H19 Cu N5 O7'
_chemical_formula_weight 444.89
_chemical_name_systematic
;
{3-[Bis(2-pyridylmethyl-\k<i>N</i>)amino-\k<i>N</i>]propanol}bis(nitrato-
\k<i>O</i>)copper(II)
;
_space_group_IT_number 14
_symmetry_cell_setting monoclinic
_symmetry_space_group_name_Hall '-P 2yn'
_symmetry_space_group_name_H-M 'P 1 21/n 1'
_atom_sites_solution_hydrogens geom
_atom_sites_solution_primary direct
_atom_sites_solution_secondary difmap
_cell_angle_alpha 90.00
_cell_angle_beta 95.055(2)
_cell_angle_gamma 90.00
_cell_formula_units_Z 4
_cell_length_a 8.3499(7)
_cell_length_b 14.7703(12)
_cell_length_c 14.5134(12)
_cell_measurement_reflns_used 2504
_cell_measurement_temperature 200(2)
_cell_measurement_theta_max 23.57
_cell_measurement_theta_min 2.72
_cell_volume 1783.0(3)
_computing_cell_refinement 'SAINT (Siemens, 1996)'
_computing_data_collection 'SMART (Siemens, 1996)'
_computing_data_reduction 'SAINT (Siemens, 1996)'
_computing_molecular_graphics 'ORTEP-3 (Farrugia, 1997)'
_computing_publication_material 'SHELXL97 (Sheldrick, 2008)'
_computing_structure_refinement 'SHELXL97 (Sheldrick, 2008)'
_computing_structure_solution 'SHELXS97 (Sheldrick, 2008)'
_diffrn_ambient_temperature 200(2)
_diffrn_measured_fraction_theta_full 0.994
_diffrn_measured_fraction_theta_max 0.994
_diffrn_measurement_device_type 'Siemens SMART CCD'
_diffrn_measurement_method '\f and \w'
_diffrn_radiation_monochromator graphite
_diffrn_radiation_source 'fine-focus sealed tube'
_diffrn_radiation_type MoK\a
_diffrn_radiation_wavelength 0.71073
_diffrn_reflns_av_R_equivalents 0.0775
_diffrn_reflns_av_sigmaI/netI 0.1040
_diffrn_reflns_limit_h_max 11
_diffrn_reflns_limit_h_min -11
_diffrn_reflns_limit_k_max 18
_diffrn_reflns_limit_k_min -19
_diffrn_reflns_limit_l_max 19
_diffrn_reflns_limit_l_min -17
_diffrn_reflns_number 13134
_diffrn_reflns_theta_full 28.30
_diffrn_reflns_theta_max 28.30
_diffrn_reflns_theta_min 1.97
_diffrn_standards_number 0
_exptl_absorpt_coefficient_mu 1.276
_exptl_absorpt_correction_T_max 0.892
_exptl_absorpt_correction_T_min 0.820
_exptl_absorpt_correction_type multi-scan
_exptl_absorpt_process_details '(SADABS; Sheldrick, 1996)'
_exptl_crystal_colour blue-green
_exptl_crystal_density_diffrn 1.657
_exptl_crystal_density_method 'not measured'
_exptl_crystal_description needle
_exptl_crystal_F_000 916
_exptl_crystal_size_max 0.26
_exptl_crystal_size_mid 0.13
_exptl_crystal_size_min 0.09
_refine_diff_density_max 0.775
_refine_diff_density_min -0.656
_refine_ls_extinction_method none
_refine_ls_goodness_of_fit_ref 1.035
_refine_ls_hydrogen_treatment constr
_refine_ls_matrix_type full
_refine_ls_number_parameters 254
_refine_ls_number_reflns 4412
_refine_ls_number_restraints 0
_refine_ls_restrained_S_all 1.035
_refine_ls_R_factor_all 0.1320
_refine_ls_R_factor_gt 0.0527
_refine_ls_shift/su_max 0.000
_refine_ls_shift/su_mean 0.000
_refine_ls_structure_factor_coef Fsqd
_refine_ls_weighting_details 'calc w=1/[\s^2^(Fo^2^)+(0.0564P)^2^] where P=(Fo^2^+2Fc^2^)/3'
_refine_ls_weighting_scheme calc
_refine_ls_wR_factor_gt 0.1119
_refine_ls_wR_factor_ref 0.1508
_reflns_number_gt 2297
_reflns_number_total 4412
_reflns_threshold_expression I>2\s(I)
_cod_data_source_file zs2083.cif
_cod_data_source_block I
_cod_original_sg_symbol_H-M 'P 21/n'
_cod_database_code 2228935
_cod_database_fobs_code 2228935

loop_
_symmetry_equiv_pos_as_xyz
'x, y, z'
'-x+1/2, y+1/2, -z+1/2'
'-x, -y, -z'
'x+1/2, -y+1/2, z+1/2'

loop_
_atom_site_type_symbol
_atom_site_label
_atom_site_fract_x
_atom_site_fract_y
_atom_site_fract_z
_atom_site_U_iso_or_equiv
_atom_site_adp_type
_atom_site_calc_flag
_atom_site_refinement_flags
_atom_site_occupancy
_atom_site_disorder_assembly
_atom_site_disorder_group
Cu Cu1 0.13958(6) 0.34362(4) 0.87320(4) 0.03228(19) Uani d . 1 . .
N N1 -0.0717(4) 0.3222(2) 0.9189(2) 0.0314(9) Uani d . 1 . .
N N2 0.1137(4) 0.2127(2) 0.8271(2) 0.0336(9) Uani d . 1 . .
N N3 0.3346(4) 0.3396(2) 0.8064(2) 0.0320(8) Uani d . 1 . .
N N4 0.2941(4) 0.3812(3) 1.0535(2) 0.0344(9) Uani d . 1 . .
N N5 0.0028(5) 0.4753(3) 0.7451(3) 0.0464(11) Uani d . 1 . .
O O1 0.2165(5) 0.0185(3) 1.0483(3) 0.0818(13) Uani d . 1 . .
H H1 0.2959 0.0168 1.0880 0.123 Uiso calc R 1 . .
O O2 0.2405(4) 0.4250(2) 0.9813(2) 0.0396(8) Uani d . 1 . .
O O3 0.2729(4) 0.2988(2) 1.0556(2) 0.0539(10) Uani d . 1 . .
O O4 0.3673(4) 0.4229(3) 1.1171(2) 0.0614(11) Uani d . 1 . .
O O5 0.0804(4) 0.4846(2) 0.8229(2) 0.0497(9) Uani d . 1 . .
O O6 -0.0202(4) 0.3980(3) 0.7120(2) 0.0598(10) Uani d . 1 . .
O O7 -0.0504(5) 0.5423(3) 0.7013(3) 0.0789(13) Uani d . 1 . .
C C1 -0.1437(5) 0.3745(3) 0.9779(3) 0.0323(10) Uani d . 1 . .
H H1A -0.0927 0.4290 0.9992 0.039 Uiso calc R 1 . .
C C2 -0.2890(5) 0.3519(3) 1.0086(3) 0.0373(11) Uani d . 1 . .
H H2 -0.3394 0.3908 1.0496 0.045 Uiso calc R 1 . .
C C3 -0.3605(6) 0.2721(3) 0.9791(3) 0.0401(12) Uani d . 1 . .
H H3 -0.4592 0.2541 1.0015 0.048 Uiso calc R 1 . .
C C4 -0.2894(5) 0.2181(3) 0.9172(3) 0.0382(11) Uani d . 1 . .
H H4 -0.3384 0.1630 0.8957 0.046 Uiso calc R 1 . .
C C5 -0.1448(5) 0.2458(3) 0.8868(3) 0.0335(10) Uani d . 1 . .
C C6 -0.0626(6) 0.1966(3) 0.8132(3) 0.0410(12) Uani d . 1 . .
H H6A -0.0849 0.1309 0.8165 0.049 Uiso calc R 1 . .
H H6B -0.1046 0.2186 0.7513 0.049 Uiso calc R 1 . .
C C7 0.1975(6) 0.2068(3) 0.7424(3) 0.0427(12) Uani d . 1 . .
H H7A 0.1229 0.2238 0.6884 0.051 Uiso calc R 1 . .
H H7B 0.2328 0.1436 0.7336 0.051 Uiso calc R 1 . .
C C8 0.3421(5) 0.2690(3) 0.7485(3) 0.0361(11) Uani d . 1 . .
C C9 0.4694(6) 0.2583(3) 0.6956(3) 0.0451(13) Uani d . 1 . .
H H9 0.4763 0.2069 0.6569 0.054 Uiso calc R 1 . .
C C10 0.5875(6) 0.3244(3) 0.7002(3) 0.0427(12) Uani d . 1 . .
H H10 0.6751 0.3195 0.6629 0.051 Uiso calc R 1 . .
C C11 0.5779(6) 0.3969(3) 0.7584(3) 0.0404(11) Uani d . 1 . .
H H11 0.6579 0.4427 0.7616 0.049 Uiso calc R 1 . .
C C12 0.4513(5) 0.4020(3) 0.8115(3) 0.0341(10) Uani d . 1 . .
H H12 0.4458 0.4512 0.8532 0.041 Uiso calc R 1 . .
C C13 0.1911(6) 0.1521(3) 0.9023(3) 0.0402(11) Uani d . 1 . .
H H13A 0.1480 0.1690 0.9613 0.048 Uiso calc R 1 . .
H H13B 0.3079 0.1650 0.9089 0.048 Uiso calc R 1 . .
C C14 0.1684(6) 0.0503(3) 0.8885(4) 0.0543(14) Uani d . 1 . .
H H14A 0.0536 0.0348 0.8910 0.065 Uiso calc R 1 . .
H H14B 0.2000 0.0331 0.8267 0.065 Uiso calc R 1 . .
C C15 0.2670(8) -0.0015(4) 0.9608(4) 0.0659(17) Uani d . 1 . .
H H15A 0.2553 -0.0672 0.9485 0.079 Uiso calc R 1 . .
H H15B 0.3818 0.0147 0.9594 0.079 Uiso calc R 1 . .

loop_
_atom_site_aniso_label
_atom_site_aniso_U_11
_atom_site_aniso_U_22
_atom_site_aniso_U_33
_atom_site_aniso_U_12
_atom_site_aniso_U_13
_atom_site_aniso_U_23
Cu1 0.0363(3) 0.0263(3) 0.0347(3) -0.0016(2) 0.0056(2) -0.0041(2)
N1 0.034(2) 0.026(2) 0.034(2) -0.0022(16) 0.0002(17) -0.0023(15)
N2 0.035(2) 0.033(2) 0.032(2) -0.0039(17) 0.0023(17) -0.0098(16)
N3 0.033(2) 0.033(2) 0.030(2) 0.0007(17) 0.0041(16) 0.0008(16)
N4 0.037(2) 0.037(2) 0.030(2) -0.0022(18) 0.0066(18) -0.0032(18)
N5 0.047(3) 0.039(3) 0.054(3) 0.004(2) 0.007(2) 0.010(2)
O1 0.091(3) 0.092(4) 0.063(3) 0.022(3) 0.010(2) 0.003(2)
O2 0.054(2) 0.0318(19) 0.0322(18) -0.0032(15) 0.0001(15) -0.0030(14)
O3 0.073(3) 0.030(2) 0.056(2) -0.0080(18) -0.0066(19) 0.0031(17)
O4 0.082(3) 0.062(3) 0.037(2) -0.020(2) -0.0132(19) -0.0105(17)
O5 0.055(2) 0.053(2) 0.040(2) 0.0027(17) -0.0047(18) 0.0028(16)
O6 0.061(2) 0.058(3) 0.059(2) -0.009(2) 0.0001(19) -0.001(2)
O7 0.099(3) 0.065(3) 0.070(3) 0.025(2) -0.006(2) 0.034(2)
C1 0.033(3) 0.032(3) 0.032(2) -0.0024(19) 0.007(2) -0.0065(19)
C2 0.041(3) 0.036(3) 0.035(3) 0.006(2) 0.002(2) -0.003(2)
C3 0.037(3) 0.048(3) 0.036(3) -0.003(2) 0.005(2) 0.004(2)
C4 0.042(3) 0.031(3) 0.040(3) -0.006(2) -0.003(2) -0.001(2)
C5 0.035(3) 0.033(3) 0.032(2) 0.003(2) 0.000(2) 0.0013(19)
C6 0.041(3) 0.036(3) 0.045(3) -0.002(2) -0.004(2) -0.010(2)
C7 0.046(3) 0.039(3) 0.043(3) -0.005(2) 0.005(2) -0.012(2)
C8 0.042(3) 0.033(3) 0.033(3) 0.003(2) 0.003(2) -0.004(2)
C9 0.046(3) 0.052(3) 0.037(3) 0.005(3) 0.007(2) -0.012(2)
C10 0.032(3) 0.055(4) 0.042(3) 0.004(2) 0.008(2) 0.001(2)
C11 0.037(3) 0.046(3) 0.038(3) 0.001(2) 0.003(2) 0.006(2)
C12 0.039(3) 0.028(3) 0.034(3) -0.002(2) -0.001(2) 0.0002(19)
C13 0.040(3) 0.034(3) 0.046(3) 0.004(2) -0.002(2) -0.004(2)
C14 0.066(4) 0.038(3) 0.059(3) 0.001(3) 0.004(3) -0.002(2)
C15 0.091(5) 0.055(4) 0.053(4) 0.021(3) 0.015(3) 0.008(3)

loop_
_atom_type_symbol
_atom_type_description
_atom_type_scat_dispersion_real
_atom_type_scat_dispersion_imag
_atom_type_scat_source
C C 0.0033 0.0016 'International Tables Vol C Tables 4.2.6.8 and 6.1.1.4'
H H 0.0000 0.0000 'International Tables Vol C Tables 4.2.6.8 and 6.1.1.4'
N N 0.0061 0.0033 'International Tables Vol C Tables 4.2.6.8 and 6.1.1.4'
O O 0.0106 0.0060 'International Tables Vol C Tables 4.2.6.8 and 6.1.1.4'
Cu Cu 0.3201 1.2651 'International Tables Vol C Tables 4.2.6.8 and 6.1.1.4'

loop_
_geom_angle_atom_site_label_1
_geom_angle_atom_site_label_2
_geom_angle_atom_site_label_3
_geom_angle_site_symmetry_1
_geom_angle_site_symmetry_3
_geom_angle
_geom_angle_publ_flag
N1 Cu1 N3 . . 165.48(15) ?
N1 Cu1 N2 . . 83.45(14) ?
N3 Cu1 N2 . . 83.03(14) ?
N1 Cu1 O2 . . 98.85(13) ?
N3 Cu1 O2 . . 95.20(13) ?
N2 Cu1 O2 . . 144.03(14) ?
N1 Cu1 O5 . . 94.64(13) ?
N3 Cu1 O5 . . 92.06(14) ?
N2 Cu1 O5 . . 138.91(14) ?
O2 Cu1 O5 . . 76.95(12) ?
C1 N1 C5 . . 119.4(4) ?
C1 N1 Cu1 . . 126.3(3) ?
C5 N1 Cu1 . . 114.3(3) ?
C7 N2 C6 . . 114.5(4) ?
C7 N2 C13 . . 111.3(4) ?
C6 N2 C13 . . 111.0(3) ?
C7 N2 Cu1 . . 106.5(3) ?
C6 N2 Cu1 . . 105.6(3) ?
C13 N2 Cu1 . . 107.2(3) ?
C12 N3 C8 . . 119.6(4) ?
C12 N3 Cu1 . . 125.6(3) ?
C8 N3 Cu1 . . 114.7(3) ?
O4 N4 O3 . . 122.8(4) ?
O4 N4 O2 . . 118.5(4) ?
O3 N4 O2 . . 118.6(4) ?
O7 N5 O6 . . 119.9(5) ?
O7 N5 O5 . . 120.4(5) ?
O6 N5 O5 . . 119.7(4) ?
C15 O1 H1 . . 109.5 ?
N4 O2 Cu1 . . 114.4(3) ?
N5 O5 Cu1 . . 105.7(3) ?
N1 C1 C2 . . 122.0(4) ?
N1 C1 H1A . . 119.0 ?
C2 C1 H1A . . 119.0 ?
C1 C2 C3 . . 118.7(4) ?
C1 C2 H2 . . 120.7 ?
C3 C2 H2 . . 120.7 ?
C2 C3 C4 . . 120.1(4) ?
C2 C3 H3 . . 119.9 ?
C4 C3 H3 . . 119.9 ?
C3 C4 C5 . . 118.4(4) ?
C3 C4 H4 . . 120.8 ?
C5 C4 H4 . . 120.8 ?
N1 C5 C4 . . 121.4(4) ?
N1 C5 C6 . . 115.4(4) ?
C4 C5 C6 . . 123.2(4) ?
N2 C6 C5 . . 109.5(4) ?
N2 C6 H6A . . 109.8 ?
C5 C6 H6A . . 109.8 ?
N2 C6 H6B . . 109.8 ?
C5 C6 H6B . . 109.8 ?
H6A C6 H6B . . 108.2 ?
N2 C7 C8 . . 110.6(4) ?
N2 C7 H7A . . 109.5 ?
C8 C7 H7A . . 109.5 ?
N2 C7 H7B . . 109.5 ?
C8 C7 H7B . . 109.5 ?
H7A C7 H7B . . 108.1 ?
N3 C8 C9 . . 121.3(4) ?
N3 C8 C7 . . 115.2(4) ?
C9 C8 C7 . . 123.4(4) ?
C8 C9 C10 . . 118.4(4) ?
C8 C9 H9 . . 120.8 ?
C10 C9 H9 . . 120.8 ?
C11 C10 C9 . . 120.0(4) ?
C11 C10 H10 . . 120.0 ?
C9 C10 H10 . . 120.0 ?
C12 C11 C10 . . 118.8(5) ?
C12 C11 H11 . . 120.6 ?
C10 C11 H11 . . 120.6 ?
N3 C12 C11 . . 121.8(4) ?
N3 C12 H12 . . 119.1 ?
C11 C12 H12 . . 119.1 ?
N2 C13 C14 . . 116.6(4) ?
N2 C13 H13A . . 108.1 ?
C14 C13 H13A . . 108.1 ?
N2 C13 H13B . . 108.1 ?
C14 C13 H13B . . 108.1 ?
H13A C13 H13B . . 107.3 ?
C15 C14 C13 . . 111.1(4) ?
C15 C14 H14A . . 109.4 ?
C13 C14 H14A . . 109.4 ?
C15 C14 H14B . . 109.4 ?
C13 C14 H14B . . 109.4 ?
H14A C14 H14B . . 108.0 ?
O1 C15 C14 . . 109.8(5) ?
O1 C15 H15A . . 109.7 ?
C14 C15 H15A . . 109.7 ?
O1 C15 H15B . . 109.7 ?
C14 C15 H15B . . 109.7 ?
H15A C15 H15B . . 108.2 ?

loop_
_geom_bond_atom_site_label_1
_geom_bond_atom_site_label_2
_geom_bond_site_symmetry_2
_geom_bond_distance
_geom_bond_publ_flag
Cu1 N1 . 1.965(4) ?
Cu1 N3 . 1.968(3) ?
Cu1 N2 . 2.051(3) ?
Cu1 O2 . 2.093(3) ?
Cu1 O5 . 2.248(3) ?
N1 C1 . 1.335(5) ?
N1 C5 . 1.345(5) ?
N2 C7 . 1.469(5) ?
N2 C6 . 1.487(5) ?
N2 C13 . 1.512(6) ?
N3 C12 . 1.339(5) ?
N3 C8 . 1.343(5) ?
N4 O4 . 1.227(4) ?
N4 O3 . 1.230(4) ?
N4 O2 . 1.279(4) ?
N5 O7 . 1.236(5) ?
N5 O6 . 1.247(5) ?
N5 O5 . 1.259(5) ?
O1 C15 . 1.403(6) ?
O1 H1 . 0.8400 ?
C1 C2 . 1.370(6) ?
C1 H1A . 0.9500 ?
C2 C3 . 1.373(6) ?
C2 H2 . 0.9500 ?
C3 C4 . 1.375(6) ?
C3 H3 . 0.9500 ?
C4 C5 . 1.383(6) ?
C4 H4 . 0.9500 ?
C5 C6 . 1.507(6) ?
C6 H6A . 0.9900 ?
C6 H6B . 0.9900 ?
C7 C8 . 1.514(6) ?
C7 H7A . 0.9900 ?
C7 H7B . 0.9900 ?
C8 C9 . 1.374(6) ?
C9 C10 . 1.385(6) ?
C9 H9 . 0.9500 ?
C10 C11 . 1.370(6) ?
C10 H10 . 0.9500 ?
C11 C12 . 1.364(6) ?
C11 H11 . 0.9500 ?
C12 H12 . 0.9500 ?
C13 C14 . 1.527(6) ?
C13 H13A . 0.9900 ?
C13 H13B . 0.9900 ?
C14 C15 . 1.487(7) ?
C14 H14A . 0.9900 ?
C14 H14B . 0.9900 ?
C15 H15A . 0.9900 ?
C15 H15B . 0.9900 ?

loop_
_geom_hbond_atom_site_label_D
_geom_hbond_atom_site_label_H
_geom_hbond_atom_site_label_A
_geom_hbond_site_symmetry_A
_geom_hbond_distance_DH
_geom_hbond_distance_HA
_geom_hbond_distance_DA
_geom_hbond_angle_DHA
_geom_hbond_publ_flag
O1 H1 O7 4_555 0.84 2.18 2.961(6) 155 y

loop_
_geom_torsion_atom_site_label_1
_geom_torsion_atom_site_label_2
_geom_torsion_atom_site_label_3
_geom_torsion_atom_site_label_4
_geom_torsion_site_symmetry_1
_geom_torsion_site_symmetry_2
_geom_torsion_site_symmetry_3
_geom_torsion_site_symmetry_4
_geom_torsion
_geom_torsion_publ_flag
N3 Cu1 N1 C1 . . . . -171.0(5) ?
N2 Cu1 N1 C1 . . . . 167.4(4) ?
O2 Cu1 N1 C1 . . . . 23.7(4) ?
O5 Cu1 N1 C1 . . . . -53.8(4) ?
N3 Cu1 N1 C5 . . . . 10.1(8) ?
N2 Cu1 N1 C5 . . . . -11.4(3) ?
O2 Cu1 N1 C5 . . . . -155.2(3) ?
O5 Cu1 N1 C5 . . . . 127.4(3) ?
N1 Cu1 N2 C7 . . . . 148.6(3) ?
N3 Cu1 N2 C7 . . . . -26.0(3) ?
O2 Cu1 N2 C7 . . . . -115.3(3) ?
O5 Cu1 N2 C7 . . . . 59.1(4) ?
N1 Cu1 N2 C6 . . . . 26.4(3) ?
N3 Cu1 N2 C6 . . . . -148.3(3) ?
O2 Cu1 N2 C6 . . . . 122.5(3) ?
O5 Cu1 N2 C6 . . . . -63.1(3) ?
N1 Cu1 N2 C13 . . . . -92.1(3) ?
N3 Cu1 N2 C13 . . . . 93.3(3) ?
O2 Cu1 N2 C13 . . . . 4.0(4) ?
O5 Cu1 N2 C13 . . . . 178.4(2) ?
N1 Cu1 N3 C12 . . . . 169.3(5) ?
N2 Cu1 N3 C12 . . . . -169.2(4) ?
O2 Cu1 N3 C12 . . . . -25.3(4) ?
O5 Cu1 N3 C12 . . . . 51.7(3) ?
N1 Cu1 N3 C8 . . . . -7.5(8) ?
N2 Cu1 N3 C8 . . . . 14.0(3) ?
O2 Cu1 N3 C8 . . . . 157.9(3) ?
O5 Cu1 N3 C8 . . . . -125.0(3) ?
O4 N4 O2 Cu1 . . . . 173.9(3) ?
O3 N4 O2 Cu1 . . . . -4.6(5) ?
N1 Cu1 O2 N4 . . . . 79.6(3) ?
N3 Cu1 O2 N4 . . . . -96.7(3) ?
N2 Cu1 O2 N4 . . . . -11.4(4) ?
O5 Cu1 O2 N4 . . . . 172.4(3) ?
O7 N5 O5 Cu1 . . . . 177.9(4) ?
O6 N5 O5 Cu1 . . . . -2.2(5) ?
N1 Cu1 O5 N5 . . . . -81.4(3) ?
N3 Cu1 O5 N5 . . . . 85.7(3) ?
N2 Cu1 O5 N5 . . . . 3.9(4) ?
O2 Cu1 O5 N5 . . . . -179.4(3) ?
C5 N1 C1 C2 . . . . 1.4(6) ?
Cu1 N1 C1 C2 . . . . -177.4(3) ?
N1 C1 C2 C3 . . . . 1.4(7) ?
C1 C2 C3 C4 . . . . -2.4(7) ?
C2 C3 C4 C5 . . . . 0.8(7) ?
C1 N1 C5 C4 . . . . -3.2(6) ?
Cu1 N1 C5 C4 . . . . 175.8(3) ?
C1 N1 C5 C6 . . . . 173.8(4) ?
Cu1 N1 C5 C6 . . . . -7.3(5) ?
C3 C4 C5 N1 . . . . 2.1(7) ?
C3 C4 C5 C6 . . . . -174.6(4) ?
C7 N2 C6 C5 . . . . -152.9(4) ?
C13 N2 C6 C5 . . . . 79.9(4) ?
Cu1 N2 C6 C5 . . . . -36.0(4) ?
N1 C5 C6 N2 . . . . 30.1(5) ?
C4 C5 C6 N2 . . . . -153.0(4) ?
C6 N2 C7 C8 . . . . 149.5(4) ?
C13 N2 C7 C8 . . . . -83.5(4) ?
Cu1 N2 C7 C8 . . . . 33.1(4) ?
C12 N3 C8 C9 . . . . 1.5(6) ?
Cu1 N3 C8 C9 . . . . 178.5(3) ?
C12 N3 C8 C7 . . . . -175.2(4) ?
Cu1 N3 C8 C7 . . . . 1.8(5) ?
N2 C7 C8 N3 . . . . -24.4(6) ?
N2 C7 C8 C9 . . . . 159.0(4) ?
N3 C8 C9 C10 . . . . -2.8(7) ?
C7 C8 C9 C10 . . . . 173.6(4) ?
C8 C9 C10 C11 . . . . 1.8(7) ?
C9 C10 C11 C12 . . . . 0.4(7) ?
C8 N3 C12 C11 . . . . 0.8(6) ?
Cu1 N3 C12 C11 . . . . -175.8(3) ?
C10 C11 C12 N3 . . . . -1.8(7) ?
C7 N2 C13 C14 . . . . -71.2(5) ?
C6 N2 C13 C14 . . . . 57.7(5) ?
Cu1 N2 C13 C14 . . . . 172.7(3) ?
N2 C13 C14 C15 . . . . 172.9(4) ?
C13 C14 C15 O1 . . . . 62.6(6) ?
